data_1505883
loop_
_publ_author_name
'Abdur Rahman, S. M.'
'Sonoda, Motohiro'
'Ono, Miyako'
'Miki, Koji'
'Tobe, Yoshito'

_publ_section_title
;
 Novel synthesis of bridged phenylthienylethenes and dithienylethenes via
 Pd-catalyzed double-cyclization reactions of diarylhexadienynes
;
_journal_coden_ASTM ORLEF7
_journal_issue 6
_journal_name_full 'Organic Letters'
_journal_page_first 1197
_journal_page_last 1200
_journal_paper_doi 10.1021/ol0600281
_journal_volume 8
_journal_year 2006
_chemical_compound_source 'synthesis as described'
_chemical_formula_moiety 'C14 H8 S2'
_chemical_formula_sum 'C14 H8 S2'
_chemical_formula_weight 240.32
_space_group_IT_number 14
_symmetry_cell_setting monoclinic
_symmetry_Int_Tables_number 14
_symmetry_space_group_name_Hall '-P 2ybc'
_symmetry_space_group_name_H-M 'P 1 21/c 1'
_atom_sites_solution_hydrogens geom
_atom_sites_solution_primary direct
_atom_sites_solution_secondary difmap
_audit_creation_date 2005-11-29T15:57:14-00:00
_cell_angle_alpha 90
_cell_angle_beta 103.2(2)
_cell_angle_gamma 90
_cell_formula_units_Z 4
_cell_length_a 7.31(3)
_cell_length_b 10.78(2)
_cell_length_c 14.356(16)
_cell_measurement_reflns_used 8395
_cell_measurement_temperature 293(2)
_cell_measurement_theta_max 27.4
_cell_measurement_theta_min 3.5
_cell_measurement_wavelength 0.71073
_cell_volume 1101(5)
_computing_molecular_graphics 'Ortep-3 for Windows (Farrugia, 1997)'
_computing_structure_refinement 'SHELXL-97 (Sheldrick, 1997)'
_computing_structure_solution 'SHELXS-86 (Sheldrick, 1986)'
_diffrn_ambient_temperature 293(2)
_diffrn_measured_fraction_theta_full 0.994
_diffrn_measured_fraction_theta_max 0.994
_diffrn_radiation_monochromator graphite
_diffrn_radiation_probe x-ray
_diffrn_radiation_type MoK\a
_diffrn_radiation_wavelength 0.71073
_diffrn_reflns_av_R_equivalents 0.0272
_diffrn_reflns_av_unetI/netI 0.0172
_diffrn_reflns_limit_h_max 8
_diffrn_reflns_limit_h_min -9
_diffrn_reflns_limit_k_max 13
_diffrn_reflns_limit_k_min -13
_diffrn_reflns_limit_l_max 18
_diffrn_reflns_limit_l_min -16
_diffrn_reflns_number 10029
_diffrn_reflns_theta_full 27.3
_diffrn_reflns_theta_max 27.3
_diffrn_reflns_theta_min 3.43
_exptl_absorpt_coefficient_mu 0.446
_exptl_absorpt_correction_type none
_exptl_crystal_colour black
_exptl_crystal_density_diffrn 1.448
_exptl_crystal_density_method 'not measured'
_exptl_crystal_description block
_exptl_crystal_F_000 496
_exptl_crystal_size_max 0.5
_exptl_crystal_size_mid 0.3
_exptl_crystal_size_min 0.1
_refine_diff_density_max 0.305
_refine_diff_density_min -0.19
_refine_diff_density_rms 0.044
_refine_ls_extinction_method none
_refine_ls_goodness_of_fit_ref 1.063
_refine_ls_hydrogen_treatment mixed
_refine_ls_matrix_type full
_refine_ls_number_parameters 177
_refine_ls_number_reflns 2475
_refine_ls_number_restraints 6
_refine_ls_restrained_S_all 1.061
_refine_ls_R_factor_all 0.0393
_refine_ls_R_factor_gt 0.0346
_refine_ls_shift/su_max 0.001
_refine_ls_shift/su_mean 0
_refine_ls_structure_factor_coef Fsqd
_refine_ls_weighting_details 'calc w=1/[\s^2^(Fo^2^)+(0.0560P)^2^+0.2899P] where P=(Fo^2^+2Fc^2^)/3'
_refine_ls_weighting_scheme calc
_refine_ls_wR_factor_gt 0.0985
_refine_ls_wR_factor_ref 0.1017
_reflns_number_gt 2179
_reflns_number_total 2475
_reflns_threshold_expression >2sigma(I)
_cod_data_source_file ol0600281si20060105_085801.cif
_cod_data_source_block Z-9e-crystal-A
_cod_depositor_comments
;
 Updated bibliographic information.

 Antanas Vaitkus,
 2019-09-22
;
_cod_original_cell_volume 1102(5)
_cod_original_sg_symbol_H-M 'P 21/c'
_cod_database_code 1505883

loop_
_symmetry_equiv_pos_as_xyz
'x, y, z'
'-x, y+1/2, -z+1/2'
'-x, -y, -z'
'x, -y-1/2, z-1/2'

loop_
_atom_site_label
_atom_site_type_symbol
_atom_site_fract_x
_atom_site_fract_y
_atom_site_fract_z
_atom_site_U_iso_or_equiv
_atom_site_adp_type
_atom_site_occupancy
_atom_site_symmetry_multiplicity
_atom_site_calc_flag
_atom_site_refinement_flags
C4 C -0.0064(2) 0.27068(15) 0.02053(11) 0.0408(3) Uani 1 1 d .
C8 C -0.0521(2) 0.45408(14) 0.12604(11) 0.0376(3) Uani 1 1 d .
H5 H -0.303(3) 0.5489(18) 0.1302(14) 0.053(5) Uiso 1 1 d .
H6 H -0.119(3) 0.698(2) 0.2437(16) 0.062(6) Uiso 1 1 d .
H4 H -0.402(3) 0.388(2) 0.0161(15) 0.060(6) Uiso 1 1 d .
H7 H 0.319(3) 0.686(2) 0.3330(17) 0.067(7) Uiso 1 1 d .
H3 H -0.429(3) 0.231(2) -0.1014(17) 0.067(6) Uiso 1 1 d .
H2 H -0.085(4) 0.070(2) -0.139(2) 0.080(8) Uiso 1 1 d .
H8 H 0.577(3) 0.548(2) 0.3083(16) 0.067(6) Uiso 1 1 d .
H1 H 0.247(4) 0.066(2) -0.070(2) 0.094(9) Uiso 1 1 d .
S1 S 0.22078(6) 0.22248(4) 0.03259(3) 0.05075(15) Uani 1 1 d U
S2 S 0.36013(5) 0.42860(4) 0.19997(3) 0.04946(15) Uani 1 1 d .
C11 C 0.1353(2) 0.48358(14) 0.18229(11) 0.0385(3) Uani 1 1 d .
C12 C 0.1266(2) 0.58766(15) 0.23732(12) 0.0440(4) Uani 1 1 d .
C6 C -0.3071(2) 0.34635(17) 0.00533(13) 0.0469(4) Uani 1 1 d .
C7 C -0.1112(2) 0.36475(14) 0.05903(11) 0.0386(3) Uani 1 1 d .
C9 C -0.1727(2) 0.54994(16) 0.15459(12) 0.0448(4) Uani 1 1 d .
C10 C -0.0697(3) 0.62771(17) 0.21856(13) 0.0491(4) Uani 1 1 d .
C3 C -0.1271(3) 0.20556(16) -0.05110(12) 0.0481(4) Uani 1 1 d .
C14 C 0.4417(3) 0.5456(2) 0.28020(14) 0.0571(5) Uani 1 1 d .
C13 C 0.3035(3) 0.62388(19) 0.29362(14) 0.0538(4) Uani 1 1 d .
C2 C -0.0341(3) 0.11563(19) -0.09618(15) 0.0584(5) Uani 1 1 d .
C5 C -0.3170(3) 0.25450(19) -0.05793(14) 0.0540(4) Uani 1 1 d .
C1 C 0.1531(3) 0.11602(19) -0.05731(16) 0.0610(5) Uani 1 1 d .

loop_
_atom_site_aniso_label
_atom_site_aniso_U_11
_atom_site_aniso_U_22
_atom_site_aniso_U_33
_atom_site_aniso_U_23
_atom_site_aniso_U_13
_atom_site_aniso_U_12
C4 0.0410(8) 0.0427(8) 0.0395(8) 0.0019(6) 0.0104(6) -0.0015(6)
C8 0.0328(7) 0.0418(8) 0.0394(7) 0.0057(6) 0.0107(6) 0.0015(6)
S1 0.0463(3) 0.0533(3) 0.0534(3) -0.00194(18) 0.01307(19) 0.00900(17)
S2 0.0336(2) 0.0574(3) 0.0560(3) -0.00712(19) 0.00715(18) 0.00015(16)
C11 0.0349(7) 0.0406(8) 0.0414(7) 0.0015(6) 0.0119(6) -0.0011(6)
C12 0.0491(9) 0.0432(8) 0.0425(8) -0.0006(6) 0.0165(7) -0.0029(6)
C6 0.0333(8) 0.0579(10) 0.0478(9) 0.0056(8) 0.0057(7) -0.0033(7)
C7 0.0333(7) 0.0436(8) 0.0393(7) 0.0065(6) 0.0090(6) -0.0007(6)
C9 0.0394(8) 0.0507(9) 0.0463(9) 0.0066(7) 0.0143(7) 0.0084(7)
C10 0.0546(10) 0.0460(9) 0.0515(9) 0.0006(7) 0.0220(8) 0.0076(7)
C3 0.0512(9) 0.0485(9) 0.0448(8) -0.0011(7) 0.0114(7) -0.0111(7)
C14 0.0425(9) 0.0710(12) 0.0551(10) -0.0095(9) 0.0056(8) -0.0123(8)
C13 0.0571(10) 0.0558(10) 0.0493(9) -0.0099(8) 0.0138(8) -0.0128(8)
C2 0.0717(13) 0.0530(10) 0.0530(10) -0.0112(9) 0.0194(9) -0.0135(9)
C5 0.0429(9) 0.0677(11) 0.0484(9) 0.0005(8) 0.0041(8) -0.0135(8)
C1 0.0741(13) 0.0503(10) 0.0650(12) -0.0047(9) 0.0294(11) 0.0054(9)

loop_
_atom_type_symbol
_atom_type_description
_atom_type_scat_dispersion_real
_atom_type_scat_dispersion_imag
_atom_type_scat_source
C C 0.0033 0.0016 'International Tables Vol C Tables 4.2.6.8 and 6.1.1.4'
H H 0 0 'International Tables Vol C Tables 4.2.6.8 and 6.1.1.4'
S S 0.1246 0.1234 'International Tables Vol C Tables 4.2.6.8 and 6.1.1.4'

loop_
_geom_angle_atom_site_label_1
_geom_angle_atom_site_label_2
_geom_angle_atom_site_label_3
_geom_angle
C3 C4 C7 109.5(3)
C3 C4 S1 111.1(3)
C7 C4 S1 139.21(16)
C7 C8 C11 130.74(18)
C7 C8 C9 125.4(3)
C11 C8 C9 103.8(3)
C4 S1 C1 91.2(2)
C11 S2 C14 91.1(2)
C12 C11 C8 109.5(2)
C12 C11 S2 111.4(2)
C8 C11 S2 139.1(2)
C11 C12 C13 113.3(2)
C11 C12 C10 107.8(2)
C13 C12 C10 138.9(2)
C5 C6 C7 110.5(2)
C8 C7 C4 130.8(2)
C8 C7 C6 125.3(2)
C4 C7 C6 103.9(2)
C10 C9 C8 110.5(3)
C9 C10 C12 108.4(3)
C4 C3 C2 113.2(3)
C4 C3 C5 107.5(3)
C2 C3 C5 139.3(2)
C13 C14 S2 113.2(3)
C14 C13 C12 111.0(3)
C1 C2 C3 110.7(3)
C6 C5 C3 108.5(2)
C2 C1 S1 113.8(2)

loop_
_geom_bond_atom_site_label_1
_geom_bond_atom_site_label_2
_geom_bond_distance
C4 C3 1.384(4)
C4 C7 1.455(4)
C4 S1 1.711(7)
C8 C7 1.360(3)
C8 C11 1.458(6)
C8 C9 1.476(4)
S1 C1 1.714(3)
S2 C11 1.712(7)
S2 C14 1.720(3)
C11 C12 1.383(3)
C12 C13 1.415(6)
C12 C10 1.464(6)
C6 C5 1.335(3)
C6 C7 1.477(6)
C9 C10 1.341(4)
C3 C2 1.422(4)
C3 C5 1.468(6)
C14 C13 1.365(5)
C2 C1 1.355(7)

loop_
_cod_related_entry_id
_cod_related_entry_database
_cod_related_entry_code
1 ChemSpider 30651684
